data_7031851
loop_
_publ_author_name
'Sheikh, Javeed Ahmad'
'Goswami, Soumyabrata'
'Konar, Sanjit'

_publ_section_title
;
 Modulating the magnetic properties by structural modification in a family
 of Co-Ln (Ln = Gd, Dy) molecular aggregates.
;
_journal_issue 39
_journal_name_full 'Dalton transactions (Cambridge, England : 2003)'
_journal_page_first 14577
_journal_page_last 14585
_journal_paper_doi 10.1039/c4dt01791a
_journal_volume 43
_journal_year 2014
_chemical_formula_moiety 'C54 H105 Co3 Dy3 N3 O25, 2(N O3), 2(C2 H3 N)'
_chemical_formula_sum 'C58 H111 Co3 Dy3 N7 O31'
_chemical_formula_weight 2066.71
_chemical_name_systematic
;
 ?
;
_space_group_IT_number 169
_space_group_name_Hall 'P 61'
_space_group_name_H-M_alt 'P 61'
_symmetry_space_group_name_Hall 'P 61'
_symmetry_space_group_name_H-M 'P 61'
_atom_sites_solution_hydrogens geom
_atom_sites_solution_primary direct
_atom_sites_solution_secondary difmap
_audit_creation_method SHELXL-2013
_cell_angle_alpha 90.000(5)
_cell_angle_beta 90.000(5)
_cell_angle_gamma 120.000(5)
_cell_formula_units_Z 6
_cell_length_a 16.173(5)
_cell_length_b 16.173(5)
_cell_length_c 54.305(5)
_cell_measurement_reflns_used 22131
_cell_measurement_temperature 110(2)
_cell_measurement_theta_max 29.47
_cell_measurement_theta_min 2.37
_cell_volume 12301(6)
_computing_cell_refinement 'Bruker SAINT'
_computing_data_collection 'Bruker APEX2'
_computing_data_reduction 'Bruker SAINT'
_computing_molecular_graphics 'Bruker SHELXTL'
_computing_publication_material 'Bruker SHELXTL'
_computing_structure_refinement 'SHELXL-2013 (Sheldrick, 2013)'
_computing_structure_solution 'SHELXS-97 (Sheldrick, 1990)'
_diffrn_ambient_temperature 110(2)
_diffrn_measured_fraction_theta_full 0.999
_diffrn_measured_fraction_theta_max 0.998
_diffrn_measurement_device_type 'Bruker APEX-II CCD'
_diffrn_measurement_method '\f and \w scans'
_diffrn_radiation_type MoK\a
_diffrn_radiation_wavelength 0.71073
_diffrn_reflns_av_R_equivalents 0.0662
_diffrn_reflns_av_unetI/netI 0.0432
_diffrn_reflns_Laue_measured_fraction_full 0.999
_diffrn_reflns_Laue_measured_fraction_max 0.998
_diffrn_reflns_limit_h_max 22
_diffrn_reflns_limit_h_min -22
_diffrn_reflns_limit_k_max 22
_diffrn_reflns_limit_k_min -22
_diffrn_reflns_limit_l_max 75
_diffrn_reflns_limit_l_min -75
_diffrn_reflns_number 296873
_diffrn_reflns_point_group_measured_fraction_full 0.999
_diffrn_reflns_point_group_measured_fraction_max 0.997
_diffrn_reflns_theta_full 25.242
_diffrn_reflns_theta_max 29.606
_diffrn_reflns_theta_min 2.089
_diffrn_source 'fine-focus sealed tube'
_exptl_absorpt_coefficient_mu 3.371
_exptl_absorpt_correction_T_max 0.416
_exptl_absorpt_correction_T_min 0.265
_exptl_absorpt_correction_type multi-scan
_exptl_absorpt_process_details multi-scan
_exptl_crystal_colour purple
_exptl_crystal_density_diffrn 1.674
_exptl_crystal_description Block
_exptl_crystal_F_000 6209.6
_exptl_crystal_size_max 0.42
_exptl_crystal_size_mid 0.38
_exptl_crystal_size_min 0.26
_refine_diff_density_max 1.006
_refine_diff_density_min -1.115
_refine_diff_density_rms 0.190
_refine_ls_abs_structure_details
;
 Flack x determined using 9105 quotients [(I+)-(I-)]/[(I+)+(I-)]
 (Parsons and Flack (2004), Acta Cryst. A60, s61).
;
_refine_ls_abs_structure_Flack 0.067(3)
_refine_ls_extinction_method none
_refine_ls_goodness_of_fit_ref 1.064
_refine_ls_hydrogen_treatment constr
_refine_ls_matrix_type full
_refine_ls_number_parameters 824
_refine_ls_number_reflns 22131
_refine_ls_number_restraints 1
_refine_ls_restrained_S_all 1.064
_refine_ls_R_factor_all 0.0570
_refine_ls_R_factor_gt 0.0522
_refine_ls_shift/su_max 0.026
_refine_ls_shift/su_mean 0.000
_refine_ls_structure_factor_coef Fsqd
_refine_ls_weighting_details 'w=1/[\s^2^(Fo^2^)+0.9469P] where P=(Fo^2^+2Fc^2^)/3'
_refine_ls_weighting_scheme calc
_refine_ls_wR_factor_gt 0.1044
_refine_ls_wR_factor_ref 0.1060
_reflns_Friedel_coverage 0.977
_reflns_Friedel_fraction_full 0.999
_reflns_Friedel_fraction_max 0.995
_reflns_number_gt 20764
_reflns_number_total 22131
_reflns_threshold_expression 'I > 2\s(I)'
_cod_data_source_file c4dt01791a2.cif
_cod_data_source_block Complex4
_cod_depositor_comments 'Adding full bibliography for 7031848--7031851.cif.'
_cod_original_cell_volume 12301(9)
_cod_database_code 7031851
_shelx_space_group_comment
;
The symmetry employed for this shelxl refinement is uniquely defined
by the following loop, which should always be used as a source of
symmetry information in preference to the above space-group names.
They are only intended as comments.
;
_shelxl_version_number 2013-4

loop_
_space_group_symop_operation_xyz
'x, y, z'
'-x, -y, z+1/2'
'-y, x-y, z+1/3'
'-x+y, -x, z+2/3'
'x-y, x, z+1/6'
'y, -x+y, z+5/6'

loop_
_atom_site_label
_atom_site_type_symbol
_atom_site_fract_x
_atom_site_fract_y
_atom_site_fract_z
_atom_site_U_iso_or_equiv
_atom_site_adp_type
_atom_site_occupancy
_atom_site_site_symmetry_order
_atom_site_calc_flag
_atom_site_refinement_flags_posn
_atom_site_refinement_flags_adp
Dy1 Dy 0.34058(3) -0.11735(3) 0.50518(2) 0.01147(10) Uani 1 1 d . .
Dy3 Dy 0.44910(3) 0.15919(3) 0.50543(2) 0.00999(9) Uani 1 1 d . .
Dy2 Dy 0.17291(3) -0.00841(3) 0.50381(2) 0.01037(10) Uani 1 1 d . .
Co3 Co 0.55875(10) 0.04498(10) 0.48830(3) 0.0115(3) Uani 1 1 d . .
Co2 Co 0.28951(10) 0.21923(10) 0.48960(3) 0.0109(3) Uani 1 1 d . .
Co1 Co 0.17058(10) -0.15717(10) 0.54557(3) 0.0120(3) Uani 1 1 d . .
O20 O 0.4787(6) 0.0347(5) 0.51558(14) 0.0116(15) Uani 1 1 d . .
O23 O 0.2995(5) 0.1457(5) 0.51531(14) 0.0109(3) Uani 1 1 d . .
O25 O 0.2590(6) -0.2070(6) 0.46868(16) 0.0180(17) Uani 1 1 d . .
O5 O 0.1863(5) 0.2240(5) 0.50509(16) 0.0123(14) Uani 1 1 d . .
O9 O 0.6706(5) 0.1477(5) 0.50310(18) 0.0143(15) Uani 1 1 d . .
O18 O 0.2028(6) 0.1034(6) 0.47391(15) 0.0155(16) Uani 1 1 d . .
O10 O 0.6115(6) 0.2386(6) 0.51671(16) 0.0164(16) Uani 1 1 d . .
O24 O 0.1798(5) -0.1491(5) 0.51072(14) 0.0119(15) Uani 1 1 d . .
O22 O 0.1129(6) -0.0991(6) 0.46563(15) 0.0167(17) Uani 1 1 d . .
O17 O 0.3964(6) 0.2215(6) 0.47439(15) 0.0151(16) Uani 1 1 d . .
O11 O 0.4858(6) 0.3113(6) 0.51973(16) 0.0194(17) Uani 1 1 d . .
O15 O 0.5280(6) 0.1329(6) 0.47361(15) 0.0144(16) Uani 1 1 d . .
N3 N 0.2815(9) 0.2868(10) 0.4603(2) 0.0334(19) Uani 1 1 d . .
O21 O 0.4260(8) 0.1272(8) 0.54949(17) 0.034(2) Uani 1 1 d . .
O12 O 0.3680(5) 0.3359(5) 0.50673(16) 0.0113(15) Uani 1 1 d . .
O19 O 0.3219(5) 0.0123(5) 0.49048(15) 0.0113(15) Uani 1 1 d . .
O6 O 0.0999(6) 0.0739(6) 0.51966(17) 0.0208(18) Uani 1 1 d . .
O3 O 0.5990(7) -0.0362(6) 0.5038(2) 0.0278(12) Uani 1 1 d . .
O1 O 0.2539(6) -0.2758(5) 0.51815(16) 0.0164(16) Uani 1 1 d . .
O4 O 0.4574(6) -0.1498(6) 0.51982(17) 0.0191(18) Uani 1 1 d . .
O14 O 0.1857(6) -0.0334(5) 0.54477(15) 0.0141(16) Uani 1 1 d . .
O30 O -0.0629(7) 0.5578(7) 0.4780(2) 0.033(2) Uani 1 1 d . .
O16 O 0.4509(6) -0.0600(5) 0.47417(15) 0.0146(16) Uani 1 1 d . .
O13 O 0.3054(6) -0.1022(6) 0.54597(16) 0.0194(17) Uani 1 1 d . .
O2 O 0.1516(6) -0.2840(6) 0.54706(15) 0.0164(16) Uani 1 1 d . .
O8 O 0.0342(6) -0.2160(6) 0.54378(16) 0.0177(17) Uani 1 1 d . .
O27 O 0.2968(7) 0.2703(7) 0.59965(17) 0.026(2) Uani 1 1 d . .
O26 O 0.2993(8) 0.2384(7) 0.56099(16) 0.028(2) Uani 1 1 d . .
O7 O 0.0183(6) -0.1308(6) 0.51314(15) 0.0148(16) Uani 1 1 d . .
C14 C 0.1092(11) 0.2737(10) 0.5458(3) 0.034(4) Uani 1 1 d . .
H14A H 0.1397 0.2567 0.5584 0.051 Uiso 1 1 calc R U
H14B H 0.0686 0.2939 0.5533 0.051 Uiso 1 1 calc R U
H14C H 0.1569 0.3249 0.5360 0.051 Uiso 1 1 calc R U
O31 O 0.0259(7) 0.7103(6) 0.48221(19) 0.027(2) Uani 1 1 d . .
N2 N 0.6263(7) 0.0488(7) 0.45763(18) 0.0147(19) Uani 1 1 d . .
C24 C 0.6779(7) 0.2214(8) 0.5139(2) 0.013(2) Uani 1 1 d . .
C52 C 0.5744(9) -0.0521(10) 0.4486(3) 0.028(3) Uani 1 1 d . .
H52A H 0.5968 -0.0893 0.4574 0.034 Uiso 1 1 calc R U
H52B H 0.5874 -0.0535 0.4312 0.034 Uiso 1 1 calc R U
N1 N 0.1778(7) -0.1432(7) 0.58174(19) 0.019(2) Uani 1 1 d . .
C50 C 0.6174(10) 0.1163(11) 0.4411(3) 0.028(3) Uani 1 1 d . .
H50A H 0.6111 0.0940 0.4243 0.034 Uiso 1 1 calc R U
H50B H 0.6749 0.1782 0.4422 0.034 Uiso 1 1 calc R U
C38 C 0.1835(12) 0.1183(10) 0.4497(3) 0.033(3) Uani 1 1 d . .
H38A H 0.1191 0.0698 0.4452 0.040 Uiso 1 1 calc R U
H38B H 0.2275 0.1131 0.4385 0.040 Uiso 1 1 calc R U
C46 C 0.1720(11) -0.0027(9) 0.5676(2) 0.026(3) Uani 1 1 d . .
H46A H 0.1248 0.0172 0.5661 0.031 Uiso 1 1 calc R U
H46B H 0.2314 0.0519 0.5730 0.031 Uiso 1 1 calc R U
C49 C 0.7280(10) 0.0772(14) 0.4614(3) 0.038(2) Uani 1 1 d . .
H49A H 0.7305 0.0342 0.4735 0.046 Uiso 1 1 calc R U
H49B H 0.7603 0.1406 0.4686 0.046 Uiso 1 1 calc R U
O29 O 0.0858(8) 0.6272(8) 0.4688(3) 0.050(3) Uani 1 1 d . .
C27 C -0.1226(9) -0.2672(9) 0.5288(3) 0.0254(16) Uani 1 1 d . .
O28 O 0.3954(9) 0.2260(10) 0.5868(2) 0.047(3) Uani 1 1 d . .
C15 C 0.0042(13) 0.2187(12) 0.5090(3) 0.046(4) Uani 1 1 d . .
H15A H -0.0130 0.2629 0.5157 0.069 Uiso 1 1 calc R U
H15B H -0.0518 0.1636 0.5028 0.069 Uiso 1 1 calc R U
H15C H 0.0492 0.2488 0.4959 0.069 Uiso 1 1 calc R U
C11 C 0.1178(8) 0.1577(9) 0.5172(2) 0.0185(14) Uani 1 1 d . .
C48 C 0.7838(10) 0.0780(14) 0.4391(3) 0.038(2) Uani 1 1 d . .
H48A H 0.7902 0.1277 0.4279 0.046 Uiso 1 1 calc R U
H48B H 0.7483 0.0174 0.4306 0.046 Uiso 1 1 calc R U
C35 C 0.3686(11) 0.3133(12) 0.4455(3) 0.0334(19) Uani 1 1 d . .
H35A H 0.3523 0.3067 0.4282 0.040 Uiso 1 1 calc R U
H35B H 0.4152 0.3797 0.4486 0.040 Uiso 1 1 calc R U
C19 C 0.4911(11) 0.4582(9) 0.5310(3) 0.0302(19) Uani 1 1 d . .
C53 C 0.4667(9) -0.0958(10) 0.4526(3) 0.026(3) Uani 1 1 d . .
H53A H 0.4389 -0.0801 0.4388 0.032 Uiso 1 1 calc R U
H53B H 0.4367 -0.1647 0.4536 0.032 Uiso 1 1 calc R U
C37 C 0.1936(10) 0.2145(9) 0.4474(3) 0.026(3) Uani 1 1 d . .
H37A H 0.1972 0.2314 0.4301 0.032 Uiso 1 1 calc R U
H37B H 0.1382 0.2138 0.4545 0.032 Uiso 1 1 calc R U
C43 C 0.3336(9) -0.1166(10) 0.5694(2) 0.025(3) Uani 1 1 d . .
H43A H 0.4014 -0.0736 0.5717 0.030 Uiso 1 1 calc R U
H43B H 0.3210 -0.1817 0.5708 0.030 Uiso 1 1 calc R U
C17 C 0.5662(10) 0.4659(11) 0.5496(3) 0.033(3) Uani 1 1 d . .
H17A H 0.6103 0.4514 0.5416 0.050 Uiso 1 1 calc R U
H17B H 0.5352 0.4215 0.5628 0.050 Uiso 1 1 calc R U
H17C H 0.6002 0.5296 0.5561 0.050 Uiso 1 1 calc R U
C30 C -0.1661(8) -0.2611(8) 0.5041(3) 0.0254(16) Uani 1 1 d . .
H30A H -0.1344 -0.2733 0.4908 0.038 Uiso 1 1 calc R U
H30B H -0.1581 -0.1985 0.5022 0.038 Uiso 1 1 calc R U
H30C H -0.2329 -0.3078 0.5038 0.038 Uiso 1 1 calc R U
C18 C 0.4143(11) 0.4724(9) 0.5431(3) 0.0302(19) Uani 1 1 d . .
H18A H 0.3778 0.4207 0.5543 0.045 Uiso 1 1 calc R U
H18B H 0.3729 0.4740 0.5307 0.045 Uiso 1 1 calc R U
H18C H 0.4438 0.5316 0.5520 0.045 Uiso 1 1 calc R U
C5 C 0.6288(9) -0.1968(9) 0.5066(3) 0.0278(12) Uani 1 1 d . .
H5A H 0.6472 -0.2409 0.5128 0.042 Uiso 1 1 calc R U
H5B H 0.6821 -0.1453 0.4982 0.042 Uiso 1 1 calc R U
H5C H 0.5768 -0.2293 0.4952 0.042 Uiso 1 1 calc R U
C33 C 0.2680(11) 0.4306(10) 0.4456(3) 0.028(3) Uani 1 1 d . .
H33A H 0.2120 0.3908 0.4357 0.034 Uiso 1 1 calc R U
H33B H 0.3240 0.4544 0.4351 0.034 Uiso 1 1 calc R U
C28 C -0.1446(9) -0.3684(9) 0.5333(3) 0.0254(16) Uani 1 1 d . .
H28A H -0.1216 -0.3727 0.5493 0.038 Uiso 1 1 calc R U
H28B H -0.1137 -0.3860 0.5209 0.038 Uiso 1 1 calc R U
H28C H -0.2123 -0.4109 0.5325 0.038 Uiso 1 1 calc R U
C44 C 0.2794(15) -0.098(2) 0.5879(3) 0.075(8) Uani 1 1 d . .
H44A H 0.3057 -0.0300 0.5895 0.089 Uiso 1 1 calc R U
H44B H 0.2862 -0.1226 0.6037 0.089 Uiso 1 1 calc R U
C47 C 0.8834(10) 0.0949(13) 0.4453(3) 0.038(2) Uani 1 1 d . .
H47A H 0.9157 0.1506 0.4558 0.046 Uiso 1 1 calc R U
H47B H 0.9200 0.1083 0.4302 0.046 Uiso 1 1 calc R U
C51 C 0.5315(9) 0.1265(11) 0.4477(2) 0.025(3) Uani 1 1 d . .
H51A H 0.5373 0.1834 0.4401 0.029 Uiso 1 1 calc R U
H51B H 0.4734 0.0716 0.4417 0.029 Uiso 1 1 calc R U
N5 N 0.0155(7) 0.6312(8) 0.4764(2) 0.026(2) Uani 1 1 d . .
C16 C 0.4447(8) 0.3581(8) 0.5180(2) 0.018(2) Uani 1 1 d . .
C13 C -0.0264(8) 0.1049(9) 0.5445(2) 0.0185(14) Uani 1 1 d . .
H13A H 0.0033 0.0904 0.5578 0.028 Uiso 1 1 calc R U
H13B H -0.0599 0.0498 0.5341 0.028 Uiso 1 1 calc R U
H13C H -0.0707 0.1224 0.5510 0.028 Uiso 1 1 calc R U
C9 C 0.1912(9) -0.3189(9) 0.5340(2) 0.020(2) Uani 1 1 d . .
N6 N 0.3300(8) 0.2456(7) 0.5823(2) 0.020(2) Uani 1 1 d . .
C7 C 0.5394(12) -0.2367(12) 0.5452(3) 0.039(4) Uani 1 1 d . .
H7A H 0.4790 -0.2806 0.5379 0.058 Uiso 1 1 calc R U
H7B H 0.5290 -0.2088 0.5596 0.058 Uiso 1 1 calc R U
H7C H 0.5722 -0.2702 0.5497 0.058 Uiso 1 1 calc R U
C12 C 0.0499(8) 0.1878(9) 0.5294(2) 0.0185(14) Uani 1 1 d . .
C26 C -0.0141(9) -0.1980(9) 0.5285(2) 0.018(2) Uani 1 1 d . .
C34 C 0.2751(11) 0.3728(10) 0.4666(2) 0.025(3) Uani 1 1 d . .
H34A H 0.3309 0.4149 0.4763 0.031 Uiso 1 1 calc R U
H34B H 0.2197 0.3528 0.4771 0.031 Uiso 1 1 calc R U
C8 C 0.5990(10) -0.1590(10) 0.5269(3) 0.0278(12) Uani 1 1 d . .
C10 C 0.5455(10) -0.1116(9) 0.5163(3) 0.0278(12) Uani 1 1 d . .
C22 C 0.7752(9) 0.2872(9) 0.5251(3) 0.0238(15) Uani 1 1 d . .
C29 C -0.1612(10) -0.2320(12) 0.5494(3) 0.037(4) Uani 1 1 d . .
H29A H -0.2288 -0.2587 0.5473 0.055 Uiso 1 1 calc R U
H29B H -0.1303 -0.1636 0.5488 0.055 Uiso 1 1 calc R U
H29C H -0.1488 -0.2514 0.5650 0.055 Uiso 1 1 calc R U
C23 C 0.8014(9) 0.2289(9) 0.5428(3) 0.0238(15) Uani 1 1 d . .
H23A H 0.7997 0.1765 0.5340 0.036 Uiso 1 1 calc R U
H23B H 0.7563 0.2048 0.5561 0.036 Uiso 1 1 calc R U
H23C H 0.8644 0.2693 0.5492 0.036 Uiso 1 1 calc R U
C2 C 0.1613(14) -0.4239(11) 0.5391(4) 0.048(2) Uani 1 1 d . .
C25 C 0.7749(11) 0.3690(11) 0.5383(3) 0.039(4) Uani 1 1 d . .
H25A H 0.8380 0.4127 0.5442 0.059 Uiso 1 1 calc R U
H25B H 0.7316 0.3449 0.5520 0.059 Uiso 1 1 calc R U
H25C H 0.7547 0.4016 0.5272 0.059 Uiso 1 1 calc R U
C41 C 0.0282(11) -0.3015(10) 0.5939(3) 0.031(5) Uani 0.99(6) 1 d . .
H41A H 0.0200 -0.3290 0.5776 0.038 Uiso 1 1 calc R U
H41B H -0.0071 -0.2675 0.5944 0.038 Uiso 1 1 calc R U
C42 C 0.1302(14) -0.2319(12) 0.5975(3) 0.048(4) Uani 1 1 d . .
H42A H 0.1652 -0.2656 0.5952 0.057 Uiso 1 1 calc R U
H42B H 0.1386 -0.2115 0.6145 0.057 Uiso 1 1 calc R U
C6 C 0.6910(10) -0.0836(9) 0.5411(3) 0.0278(12) Uani 1 1 d . .
H6A H 0.6734 -0.0532 0.5535 0.042 Uiso 1 1 calc R U
H6B H 0.7344 -0.0364 0.5297 0.042 Uiso 1 1 calc R U
H6C H 0.7214 -0.1152 0.5486 0.042 Uiso 1 1 calc R U
C31 C 0.2731(14) 0.5906(13) 0.4376(4) 0.047(4) Uani 1 1 d . .
H31A H 0.3363 0.6194 0.4308 0.071 Uiso 1 1 calc R U
H31B H 0.2638 0.6388 0.4453 0.071 Uiso 1 1 calc R U
H31C H 0.2270 0.5604 0.4247 0.071 Uiso 1 1 calc R U
C32 C 0.2607(16) 0.5163(14) 0.4567(3) 0.048(5) Uani 1 1 d . .
H32A H 0.1989 0.4918 0.4645 0.058 Uiso 1 1 calc R U
H32B H 0.3093 0.5470 0.4693 0.058 Uiso 1 1 calc R U
C55 C 0.7177(12) 0.3921(12) 0.4580(3) 0.043(4) Uani 1 1 d . .
C54 C 0.6937(15) 0.4365(15) 0.4777(4) 0.058(5) Uani 1 1 d . .
H54A H 0.6576 0.3897 0.4901 0.087 Uiso 1 1 calc R U
H54B H 0.6563 0.4626 0.4713 0.087 Uiso 1 1 calc R U
H54C H 0.7512 0.4867 0.4849 0.087 Uiso 1 1 calc R U
N4 N 0.7408(14) 0.3588(11) 0.4427(3) 0.059(5) Uani 1 1 d . .
C1 C 0.0694(14) -0.4747(11) 0.5510(4) 0.048(2) Uani 1 1 d . .
H1A H 0.0726 -0.4461 0.5667 0.073 Uiso 1 1 calc R U
H1B H 0.0522 -0.5402 0.5533 0.073 Uiso 1 1 calc R U
H1C H 0.0223 -0.4715 0.5409 0.073 Uiso 1 1 calc R U
C3 C 0.2323(14) -0.4227(11) 0.5575(4) 0.048(2) Uani 1 1 d . .
H3A H 0.2271 -0.3953 0.5727 0.073 Uiso 1 1 calc R U
H3B H 0.2958 -0.3852 0.5510 0.073 Uiso 1 1 calc R U
H3C H 0.2190 -0.4868 0.5603 0.073 Uiso 1 1 calc R U
C4 C 0.1661(14) -0.4730(11) 0.5158(4) 0.048(2) Uani 1 1 d . .
H4A H 0.1605 -0.5333 0.5199 0.073 Uiso 1 1 calc R U
H4B H 0.2260 -0.4335 0.5077 0.073 Uiso 1 1 calc R U
H4C H 0.1148 -0.4832 0.5050 0.073 Uiso 1 1 calc R U
C45 C 0.1391(17) -0.0809(14) 0.5865(3) 0.051(5) Uani 1 1 d . .
H45A H 0.1589 -0.0528 0.6027 0.061 Uiso 1 1 calc R U
H45B H 0.0699 -0.1182 0.5863 0.061 Uiso 1 1 calc R U
C39 C -0.1120(13) -0.4572(13) 0.6083(3) 0.053(5) Uani 1 1 d . .
H39A H -0.1543 -0.4317 0.6088 0.079 Uiso 1 1 calc R U
H39B H -0.1293 -0.5045 0.6210 0.079 Uiso 1 1 calc R U
H39C H -0.1167 -0.4859 0.5925 0.079 Uiso 1 1 calc R U
C40 C -0.0148(17) -0.3810(14) 0.6122(3) 0.066(7) Uani 1 1 d . .
H40A H 0.0256 -0.4094 0.6131 0.079 Uiso 1 1 calc R U
H40B H -0.0121 -0.3532 0.6282 0.079 Uiso 1 1 calc R U
C36 C 0.4098(11) 0.2564(12) 0.4511(3) 0.0334(19) Uani 1 1 d . .
H36A H 0.3840 0.2029 0.4397 0.040 Uiso 1 1 calc R U
H36B H 0.4779 0.2940 0.4481 0.040 Uiso 1 1 calc R U
C89 C 1.0202(16) 0.4435(18) 0.4177(4) 0.062(6) Uani 1 1 d . .
C78 C 0.8464(9) 0.3256(9) 0.5040(3) 0.0238(15) Uani 1 1 d . .
H78A H 0.8328 0.3653 0.4937 0.036 Uiso 1 1 calc R U
H78B H 0.8417 0.2733 0.4946 0.036 Uiso 1 1 calc R U
H78C H 0.9099 0.3624 0.5106 0.036 Uiso 1 1 calc R U
C79 C 0.5400(11) 0.5302(9) 0.5112(3) 0.0302(19) Uani 1 1 d . .
H79A H 0.5580 0.5926 0.5173 0.045 Uiso 1 1 calc R U
H79B H 0.4976 0.5155 0.4975 0.045 Uiso 1 1 calc R U
H79C H 0.5961 0.5289 0.5060 0.045 Uiso 1 1 calc R U
C80 C 0.881(2) 0.004(3) 0.4590(6) 0.109(12) Uani 1 1 d . .
H80A H 0.8586 0.0000 0.4756 0.164 Uiso 1 1 calc R U
H80B H 0.9440 0.0125 0.4593 0.164 Uiso 1 1 calc R U
H80C H 0.8387 -0.0534 0.4503 0.164 Uiso 1 1 calc R U
N78 N 1.0486(16) 0.476(2) 0.3982(5) 0.106(10) Uani 1 1 d . .
C90 C 0.9823(14) 0.4090(14) 0.4425(3) 0.050(5) Uani 1 1 d . .
H90A H 1.0016 0.4625 0.4533 0.075 Uiso 1 1 calc R U
H90B H 1.0066 0.3695 0.4485 0.075 Uiso 1 1 calc R U
H90C H 0.9138 0.3725 0.4418 0.075 Uiso 1 1 calc R U

loop_
_atom_site_aniso_label
_atom_site_aniso_U_11
_atom_site_aniso_U_22
_atom_site_aniso_U_33
_atom_site_aniso_U_23
_atom_site_aniso_U_13
_atom_site_aniso_U_12
Dy1 0.0098(2) 0.0091(2) 0.0154(2) -0.0002(2) 0.0016(2) 0.00460(17)
Dy3 0.0088(2) 0.0076(2) 0.0128(2) -0.0002(2) 0.0008(2) 0.00354(17)
Dy2 0.0085(2) 0.0091(2) 0.0131(2) -0.0012(2) 0.0007(2) 0.00412(17)
Co3 0.0095(6) 0.0106(6) 0.0138(7) -0.0009(6) 0.0015(6) 0.0045(5)
Co2 0.0115(6) 0.0108(6) 0.0111(7) -0.0014(5) -0.0001(5) 0.0061(5)
Co1 0.0099(6) 0.0106(6) 0.0145(7) 0.0005(6) 0.0011(6) 0.0043(5)
O20 0.017(4) 0.011(3) 0.010(4) 0.000(3) 0.000(3) 0.010(3)
O23 0.0115(6) 0.0108(6) 0.0111(7) -0.0014(5) -0.0001(5) 0.0061(5)
O25 0.016(4) 0.018(4) 0.018(5) -0.002(3) 0.000(3) 0.007(3)
O5 0.016(3) 0.012(3) 0.011(4) -0.001(3) 0.000(3) 0.009(3)
O9 0.007(3) 0.009(3) 0.025(4) -0.001(3) -0.002(3) 0.003(3)
O18 0.018(4) 0.016(4) 0.012(4) -0.003(3) 0.001(3) 0.009(3)
O10 0.013(4) 0.013(4) 0.021(4) 0.002(3) 0.002(3) 0.005(3)
O24 0.015(3) 0.009(3) 0.015(4) 0.002(3) 0.007(3) 0.008(3)
O22 0.021(4) 0.013(4) 0.013(4) -0.001(3) -0.003(3) 0.006(3)
O17 0.015(4) 0.021(4) 0.014(4) 0.001(3) 0.006(3) 0.013(3)
O11 0.019(4) 0.017(4) 0.023(5) -0.006(3) -0.004(4) 0.010(3)
O15 0.015(4) 0.013(4) 0.012(4) 0.002(3) -0.001(3) 0.004(3)
N3 0.035(4) 0.044(5) 0.032(4) 0.018(4) 0.013(4) 0.028(4)
O21 0.048(6) 0.062(7) 0.016(5) 0.011(5) 0.007(4) 0.045(6)
O12 0.015(4) 0.006(3) 0.013(4) -0.002(3) 0.000(3) 0.005(3)
O19 0.012(3) 0.005(3) 0.014(4) -0.001(3) 0.002(3) 0.002(3)
O6 0.015(4) 0.018(4) 0.031(5) -0.002(4) 0.006(4) 0.009(3)
O3 0.027(3) 0.020(2) 0.042(3) 0.003(2) 0.001(3) 0.016(2)
O1 0.017(4) 0.010(4) 0.019(4) 0.006(3) 0.007(3) 0.006(3)
O4 0.014(4) 0.013(4) 0.030(5) 0.006(3) 0.002(3) 0.006(3)
O14 0.021(4) 0.005(3) 0.013(4) -0.003(3) -0.002(3) 0.004(3)
O30 0.018(4) 0.015(4) 0.048(7) -0.009(4) -0.009(4) -0.004(4)
O16 0.014(4) 0.009(3) 0.020(4) -0.003(3) 0.002(3) 0.005(3)
O13 0.010(4) 0.027(5) 0.018(4) 0.003(4) 0.001(3) 0.008(3)
O2 0.020(4) 0.016(4) 0.012(4) 0.003(3) 0.001(3) 0.008(3)
O8 0.012(4) 0.019(4) 0.021(5) 0.001(3) 0.000(3) 0.006(3)
O27 0.037(5) 0.027(5) 0.018(5) -0.001(4) 0.007(4) 0.019(4)
O26 0.050(6) 0.031(5) 0.011(4) 0.000(4) 0.001(4) 0.027(5)
O7 0.014(4) 0.014(4) 0.014(4) -0.003(3) -0.002(3) 0.005(3)
C14 0.035(8) 0.019(6) 0.036(8) -0.006(6) 0.019(7) 0.004(6)
O31 0.023(5) 0.007(4) 0.039(6) -0.005(4) 0.001(4) 0.000(3)
N2 0.010(4) 0.020(5) 0.013(5) -0.004(4) 0.003(4) 0.006(4)
C24 0.005(4) 0.015(5) 0.013(5) 0.000(4) -0.002(4) 0.002(4)
C52 0.020(6) 0.029(7) 0.036(8) -0.016(6) 0.000(6) 0.012(5)
N1 0.020(5) 0.013(5) 0.018(5) 0.004(4) 0.001(4) 0.003(4)
C50 0.033(7) 0.040(8) 0.017(7) 0.006(6) 0.012(5) 0.022(7)
C38 0.039(8) 0.024(7) 0.022(7) 0.002(5) -0.012(6) 0.005(6)
C46 0.036(7) 0.020(6) 0.018(6) -0.001(5) 0.004(5) 0.012(6)
C49 0.013(4) 0.066(6) 0.034(5) -0.005(4) 0.002(3) 0.018(4)
O29 0.026(6) 0.028(6) 0.091(11) -0.012(6) 0.005(6) 0.010(5)
C27 0.013(3) 0.019(3) 0.032(4) 0.001(3) 0.002(3) -0.001(3)
O28 0.053(7) 0.087(10) 0.028(6) -0.007(6) -0.004(5) 0.056(8)
C15 0.046(9) 0.043(9) 0.057(12) 0.015(8) 0.028(9) 0.028(8)
C11 0.017(3) 0.022(3) 0.021(4) -0.002(3) 0.004(3) 0.012(3)
C48 0.013(4) 0.066(6) 0.034(5) -0.005(4) 0.002(3) 0.018(4)
C35 0.035(4) 0.044(5) 0.032(4) 0.018(4) 0.013(4) 0.028(4)
C19 0.037(4) 0.015(3) 0.030(5) -0.010(3) 0.004(4) 0.006(3)
C53 0.021(6) 0.023(6) 0.020(7) -0.014(5) 0.007(5) 0.001(5)
C37 0.035(7) 0.019(6) 0.020(7) 0.003(5) -0.011(6) 0.010(6)
C43 0.017(6) 0.028(7) 0.025(7) 0.000(5) -0.008(5) 0.008(5)
C17 0.025(7) 0.036(8) 0.040(9) -0.019(7) -0.015(6) 0.016(6)
C30 0.013(3) 0.019(3) 0.032(4) 0.001(3) 0.002(3) -0.001(3)
C18 0.037(4) 0.015(3) 0.030(5) -0.010(3) 0.004(4) 0.006(3)
C5 0.027(3) 0.020(2) 0.042(3) 0.003(2) 0.001(3) 0.016(2)
C33 0.041(8) 0.022(6) 0.030(8) 0.009(5) 0.012(6) 0.023(6)
C28 0.013(3) 0.019(3) 0.032(4) 0.001(3) 0.002(3) -0.001(3)
C44 0.051(12) 0.17(3) 0.017(9) -0.001(12) -0.010(8) 0.064(15)
C47 0.013(4) 0.066(6) 0.034(5) -0.005(4) 0.002(3) 0.018(4)
C51 0.023(6) 0.038(7) 0.016(6) 0.003(5) 0.003(5) 0.017(6)
N5 0.012(5) 0.017(5) 0.037(7) -0.004(5) -0.008(5) -0.002(4)
C16 0.015(5) 0.012(5) 0.017(6) -0.003(4) 0.007(5) 0.000(4)
C13 0.017(3) 0.022(3) 0.021(4) -0.002(3) 0.004(3) 0.012(3)
C9 0.021(6) 0.020(6) 0.027(7) 0.002(5) -0.003(5) 0.016(5)
N6 0.028(5) 0.013(4) 0.019(6) -0.002(4) 0.003(4) 0.012(4)
C7 0.047(10) 0.047(9) 0.039(9) 0.013(7) 0.003(7) 0.035(8)
C12 0.017(3) 0.022(3) 0.021(4) -0.002(3) 0.004(3) 0.012(3)
C26 0.020(6) 0.024(6) 0.016(6) -0.009(5) -0.003(4) 0.016(5)
C34 0.043(8) 0.028(7) 0.014(6) 0.000(5) 0.001(6) 0.024(6)
C8 0.027(3) 0.020(2) 0.042(3) 0.003(2) 0.001(3) 0.016(2)
C10 0.027(3) 0.020(2) 0.042(3) 0.003(2) 0.001(3) 0.016(2)
C22 0.022(3) 0.019(3) 0.022(4) -0.005(3) -0.005(3) 0.004(3)
C29 0.017(6) 0.040(8) 0.048(10) -0.016(7) 0.008(6) 0.010(6)
C23 0.022(3) 0.019(3) 0.022(4) -0.005(3) -0.005(3) 0.004(3)
C2 0.059(6) 0.019(4) 0.063(6) 0.008(4) 0.004(5) 0.017(4)
C25 0.029(7) 0.033(8) 0.060(11) -0.020(8) -0.018(7) 0.018(7)
C41 0.034(9) 0.027(8) 0.020(8) 0.005(6) 0.007(6) 0.005(6)
C42 0.054(11) 0.037(9) 0.041(10) 0.001(8) 0.006(8) 0.014(8)
C6 0.027(3) 0.020(2) 0.042(3) 0.003(2) 0.001(3) 0.016(2)
C31 0.058(11) 0.045(10) 0.055(12) 0.002(8) 0.001(9) 0.037(9)
C32 0.084(14) 0.058(11) 0.037(10) 0.010(8) 0.016(9) 0.060(11)
C55 0.037(9) 0.032(8) 0.040(10) 0.021(7) 0.000(7) 0.003(7)
C54 0.058(12) 0.052(12) 0.070(14) 0.031(10) 0.019(11) 0.032(10)
N4 0.076(12) 0.030(8) 0.046(10) 0.004(7) 0.003(9) 0.009(8)
C1 0.059(6) 0.019(4) 0.063(6) 0.008(4) 0.004(5) 0.017(4)
C3 0.059(6) 0.019(4) 0.063(6) 0.008(4) 0.004(5) 0.017(4)
C4 0.059(6) 0.019(4) 0.063(6) 0.008(4) 0.004(5) 0.017(4)
C45 0.093(16) 0.056(11) 0.022(8) -0.001(7) -0.001(9) 0.051(11)
C39 0.045(10) 0.039(9) 0.037(10) 0.013(8) 0.010(8) -0.007(8)
C40 0.083(16) 0.043(10) 0.027(9) 0.006(8) 0.006(10) -0.001(10)
C36 0.035(4) 0.044(5) 0.032(4) 0.018(4) 0.013(4) 0.028(4)
C89 0.057(13) 0.092(17) 0.060(13) 0.027(12) 0.021(11) 0.054(13)
C78 0.022(3) 0.019(3) 0.022(4) -0.005(3) -0.005(3) 0.004(3)
C79 0.037(4) 0.015(3) 0.030(5) -0.010(3) 0.004(4) 0.006(3)
C80 0.10(2) 0.19(4) 0.10(2) 0.02(2) 0.018(18) 0.12(3)
N78 0.082(15) 0.19(3) 0.101(18) 0.075(19) 0.045(14) 0.106(19)
C90 0.056(11) 0.050(11) 0.034(10) -0.007(8) 0.010(8) 0.019(9)

loop_
_atom_type_symbol
_atom_type_description
_atom_type_scat_dispersion_real
_atom_type_scat_dispersion_imag
_atom_type_scat_source
C C 0.0033 0.0016 'International Tables Vol C Tables 4.2.6.8 and 6.1.1.4'
H H 0.0000 0.0000 'International Tables Vol C Tables 4.2.6.8 and 6.1.1.4'
N N 0.0061 0.0033 'International Tables Vol C Tables 4.2.6.8 and 6.1.1.4'
O O 0.0106 0.0060 'International Tables Vol C Tables 4.2.6.8 and 6.1.1.4'
Co Co 0.3494 0.9721 'International Tables Vol C Tables 4.2.6.8 and 6.1.1.4'
Dy Dy -0.1892 4.4098 'International Tables Vol C Tables 4.2.6.8 and 6.1.1.4'

loop_
_geom_angle_atom_site_label_1
_geom_angle_atom_site_label_2
_geom_angle_atom_site_label_3
_geom_angle
O16 Dy1 O13 147.1(3)
O16 Dy1 O1 125.9(3)
O13 Dy1 O1 77.5(3)
O16 Dy1 O4 77.7(3)
O13 Dy1 O4 88.2(3)
O1 Dy1 O4 76.1(3)
O16 Dy1 O19 79.3(3)
O13 Dy1 O19 94.6(3)
O1 Dy1 O19 142.3(3)
O4 Dy1 O19 141.1(3)
O16 Dy1 O24 136.1(3)
O13 Dy1 O24 66.9(3)
O1 Dy1 O24 74.7(3)
O4 Dy1 O24 144.9(3)
O19 Dy1 O24 68.5(2)
O16 Dy1 O25 73.8(3)
O13 Dy1 O25 138.8(3)
O1 Dy1 O25 75.0(3)
O4 Dy1 O25 113.8(3)
O19 Dy1 O25 89.0(3)
O24 Dy1 O25 76.5(3)
O16 Dy1 O20 67.9(3)
O13 Dy1 O20 79.7(3)
O1 Dy1 O20 142.0(3)
O4 Dy1 O20 73.2(3)
O19 Dy1 O20 69.2(3)
O24 Dy1 O20 122.5(2)
O25 Dy1 O20 138.5(3)
O16 Dy1 Co3 33.5(2)
O13 Dy1 Co3 113.6(2)
O1 Dy1 Co3 140.7(2)
O4 Dy1 Co3 67.1(2)
O19 Dy1 Co3 76.39(18)
O24 Dy1 Co3 144.66(17)
O25 Dy1 Co3 107.1(2)
O20 Dy1 Co3 35.08(18)
O16 Dy1 Co1 165.6(2)
O13 Dy1 Co1 33.9(2)
O1 Dy1 Co1 66.6(2)
O4 Dy1 Co1 114.6(2)
O19 Dy1 Co1 86.28(19)
O24 Dy1 Co1 34.24(19)
O25 Dy1 Co1 105.9(2)
O20 Dy1 Co1 107.26(18)
Co3 Dy1 Co1 142.14(4)
O16 Dy1 Dy3 74.05(19)
O13 Dy1 Dy3 82.5(2)
O1 Dy1 Dy3 159.6(2)
O4 Dy1 Dy3 107.8(2)
O19 Dy1 Dy3 35.00(18)
O24 Dy1 Dy3 93.62(17)
O25 Dy1 Dy3 119.2(2)
O20 Dy1 Dy3 34.64(17)
Co3 Dy1 Dy3 53.19(3)
Co1 Dy1 Dy3 94.27(3)
O16 Dy1 Dy2 112.4(2)
O13 Dy1 Dy2 73.1(2)
O1 Dy1 Dy2 109.3(2)
O4 Dy1 Dy2 158.3(2)
O19 Dy1 Dy2 34.90(18)
O24 Dy1 Dy2 34.69(17)
O25 Dy1 Dy2 87.8(2)
O20 Dy1 Dy2 92.40(17)
Co3 Dy1 Dy2 110.05(3)
Co1 Dy1 Dy2 53.50(3)
Dy3 Dy1 Dy2 59.920(13)
O15 Dy3 O17 83.9(3)
O15 Dy3 O11 124.4(3)
O17 Dy3 O11 75.1(3)
O15 Dy3 O20 69.6(3)
O17 Dy3 O20 144.4(3)
O11 Dy3 O20 139.7(3)
O15 Dy3 O10 74.2(3)
O17 Dy3 O10 120.1(3)
O11 Dy3 O10 73.4(3)
O20 Dy3 O10 76.0(3)
O15 Dy3 O19 80.9(3)
O17 Dy3 O19 82.2(3)
O11 Dy3 O19 142.8(3)
O20 Dy3 O19 70.7(3)
O10 Dy3 O19 143.7(3)
O15 Dy3 O23 141.4(3)
O17 Dy3 O23 68.2(3)
O11 Dy3 O23 74.6(3)
O20 Dy3 O23 120.0(3)
O10 Dy3 O23 142.8(3)
O19 Dy3 O23 69.7(3)
O15 Dy3 O21 137.3(3)
O17 Dy3 O21 138.6(3)
O11 Dy3 O21 80.2(3)
O20 Dy3 O21 70.3(3)
O10 Dy3 O21 82.6(3)
O19 Dy3 O21 99.1(3)
O23 Dy3 O21 73.6(3)
O15 Dy3 Co3 34.7(2)
O17 Dy3 Co3 117.20(19)
O11 Dy3 Co3 139.4(2)
O20 Dy3 Co3 35.40(19)
O10 Dy3 Co3 67.1(2)
O19 Dy3 Co3 77.38(19)
O23 Dy3 Co3 145.68(18)
O21 Dy3 Co3 103.2(2)
O15 Dy3 Co2 116.5(2)
O17 Dy3 Co2 34.37(19)
O11 Dy3 Co2 66.6(2)
O20 Dy3 Co2 146.82(19)
O10 Dy3 Co2 137.0(2)
O19 Dy3 Co2 77.93(19)
O23 Dy3 Co2 34.43(19)
O21 Dy3 Co2 105.0(2)
Co3 Dy3 Co2 144.91(4)
O15 Dy3 Dy2 113.7(2)
O17 Dy3 Dy2 75.2(2)
O11 Dy3 Dy2 109.7(2)
O20 Dy3 Dy2 93.59(19)
O10 Dy3 Dy2 164.2(2)
O19 Dy3 Dy2 34.80(18)
O23 Dy3 Dy2 35.15(18)
O21 Dy3 Dy2 82.7(3)
Co3 Dy3 Dy2 110.93(3)
Co2 Dy3 Dy2 53.48(3)
O15 Dy3 Dy1 76.1(2)
O17 Dy3 Dy1 116.1(2)
O11 Dy3 Dy1 158.8(2)
O20 Dy3 Dy1 35.77(19)
O10 Dy3 Dy1 111.4(2)
O19 Dy3 Dy1 35.42(19)
O23 Dy3 Dy1 92.39(18)
O21 Dy3 Dy1 80.0(3)
Co3 Dy3 Dy1 53.99(3)
Co2 Dy3 Dy1 111.54(3)
Dy2 Dy3 Dy1 60.051(13)
O14 Dy2 O18 145.6(3)
O14 Dy2 O7 78.1(3)
O18 Dy2 O7 122.3(3)
O14 Dy2 O6 81.9(3)
O18 Dy2 O6 77.2(3)
O7 Dy2 O6 76.8(3)
O14 Dy2 O24 67.9(3)
O18 Dy2 O24 141.1(3)
O7 Dy2 O24 72.3(3)
O6 Dy2 O24 140.3(3)
O14 Dy2 O19 98.4(3)
O18 Dy2 O19 82.8(3)
O7 Dy2 O19 139.9(3)
O6 Dy2 O19 142.8(3)
O24 Dy2 O19 69.6(3)
O14 Dy2 O23 79.9(3)
O18 Dy2 O23 68.2(3)
O7 Dy2 O23 145.4(3)
O6 Dy2 O23 73.9(3)
O24 Dy2 O23 122.4(3)
O19 Dy2 O23 69.6(3)
O14 Dy2 O22 139.7(3)
O18 Dy2 O22 74.7(3)
O7 Dy2 O22 74.9(3)
O6 Dy2 O22 119.4(3)
O24 Dy2 O22 75.7(3)
O19 Dy2 O22 84.1(3)
O23 Dy2 O22 136.5(3)
O14 Dy2 Co2 112.02(19)
O18 Dy2 Co2 34.2(2)
O7 Dy2 Co2 140.5(2)
O6 Dy2 Co2 67.6(2)
O24 Dy2 Co2 147.19(19)
O19 Dy2 Co2 78.24(18)
O23 Dy2 Co2 34.67(19)
O22 Dy2 Co2 107.86(19)
O14 Dy2 Co1 33.96(19)
O18 Dy2 Co1 169.8(2)
O7 Dy2 Co1 67.4(2)
O6 Dy2 Co1 109.7(2)
O24 Dy2 Co1 34.51(19)
O19 Dy2 Co1 87.33(19)
O23 Dy2 Co1 105.88(19)
O22 Dy2 Co1 106.86(19)
Co2 Dy2 Co1 140.55(4)
O14 Dy2 Dy3 85.9(2)
O18 Dy2 Dy3 75.6(2)
O7 Dy2 Dy3 162.1(2)
O6 Dy2 Dy3 108.9(2)
O24 Dy2 Dy3 94.40(19)
O19 Dy2 Dy3 34.85(18)
O23 Dy2 Dy3 35.06(18)
O22 Dy2 Dy3 114.2(2)
Co2 Dy2 Dy3 53.79(3)
Co1 Dy2 Dy3 94.77(3)
O14 Dy2 Dy1 76.0(2)
O18 Dy2 Dy1 116.7(2)
O7 Dy2 Dy1 107.7(2)
O6 Dy2 Dy1 155.7(2)
O24 Dy2 Dy1 35.38(18)
O19 Dy2 Dy1 35.37(18)
O23 Dy2 Dy1 92.28(18)
O22 Dy2 Dy1 84.4(2)
Co2 Dy2 Dy1 111.82(3)
Co1 Dy2 Dy1 54.11(3)
Dy3 Dy2 Dy1 60.029(13)
O16 Co3 O15 91.9(3)
O16 Co3 O9 177.3(3)
O15 Co3 O9 90.8(3)
O16 Co3 O20 87.5(3)
O15 Co3 O20 88.3(3)
O9 Co3 O20 93.1(4)
O16 Co3 O3 92.3(4)
O15 Co3 O3 175.8(4)
O9 Co3 O3 85.0(4)
O20 Co3 O3 92.7(4)
O16 Co3 N2 86.2(4)
O15 Co3 N2 88.3(4)
O9 Co3 N2 93.4(4)
O20 Co3 N2 172.7(4)
O3 Co3 N2 91.1(4)
O16 Co3 Dy3 96.1(2)
O15 Co3 Dy3 43.8(2)
O9 Co3 Dy3 86.2(2)
O20 Co3 Dy3 45.3(2)
O3 Co3 Dy3 136.4(3)
N2 Co3 Dy3 132.0(3)
O16 Co3 Dy1 42.1(2)
O15 Co3 Dy1 97.8(2)
O9 Co3 Dy1 137.9(3)
O20 Co3 Dy1 46.5(2)
O3 Co3 Dy1 85.9(3)
N2 Co3 Dy1 127.8(3)
Dy3 Co3 Dy1 72.82(3)
O18 Co2 O23 87.9(3)
O18 Co2 O17 92.3(4)
O23 Co2 O17 88.3(3)
O18 Co2 O5 90.4(3)
O23 Co2 O5 92.9(3)
O17 Co2 O5 177.0(4)
O18 Co2 O12 175.2(3)
O23 Co2 O12 92.2(3)
O17 Co2 O12 92.5(4)
O5 Co2 O12 84.7(3)
O18 Co2 N3 87.9(5)
O23 Co2 N3 173.7(5)
O17 Co2 N3 87.1(4)
O5 Co2 N3 91.8(4)
O12 Co2 N3 92.4(5)
O18 Co2 Dy2 43.0(3)
O23 Co2 Dy2 45.8(2)
O17 Co2 Dy2 97.5(3)
O5 Co2 Dy2 85.3(2)
O12 Co2 Dy2 136.0(3)
N3 Co2 Dy2 130.7(4)
O18 Co2 Dy3 97.4(3)
O23 Co2 Dy3 45.3(2)
O17 Co2 Dy3 43.9(2)
O5 Co2 Dy3 136.7(3)
O12 Co2 Dy3 86.1(2)
N3 Co2 Dy3 130.8(4)
Dy2 Co2 Dy3 72.74(3)
O14 Co1 O24 86.6(3)
O14 Co1 O13 89.7(4)
O24 Co1 O13 87.0(4)
O14 Co1 O8 91.8(4)
O24 Co1 O8 90.9(4)
O13 Co1 O8 177.3(4)
O14 Co1 O2 178.1(4)
O24 Co1 O2 94.6(3)
O13 Co1 O2 91.9(4)
O8 Co1 O2 86.6(4)
O14 Co1 N1 86.1(4)
O24 Co1 N1 170.5(4)
O13 Co1 N1 87.0(4)
O8 Co1 N1 95.4(4)
O2 Co1 N1 92.8(4)
O14 Co1 Dy2 42.5(2)
O24 Co1 Dy2 44.9(2)
O13 Co1 Dy2 94.3(3)
O8 Co1 Dy2 85.3(3)
O2 Co1 Dy2 138.4(3)
N1 Co1 Dy2 128.5(3)
O14 Co1 Dy1 97.1(3)
O24 Co1 Dy1 45.5(2)
O13 Co1 Dy1 43.2(3)
O8 Co1 Dy1 134.3(3)
O2 Co1 Dy1 84.8(3)
N1 Co1 Dy1 129.8(3)
Dy2 Co1 Dy1 72.39(4)
Co3 O20 Dy3 99.3(3)
Co3 O20 Dy1 98.5(3)
Dy3 O20 Dy1 109.6(3)
Co2 O23 Dy3 100.2(3)
Co2 O23 Dy2 99.5(3)
Dy3 O23 Dy2 109.8(3)
C11 O5 Co2 127.3(7)
C24 O9 Co3 127.4(7)
C38 O18 Co2 111.8(8)
C38 O18 Dy2 145.4(8)
Co2 O18 Dy2 102.8(4)
C24 O10 Dy3 134.2(7)
Co1 O24 Dy2 100.6(3)
Co1 O24 Dy1 100.3(3)
Dy2 O24 Dy1 109.9(3)
C36 O17 Co2 111.6(8)
C36 O17 Dy3 146.7(8)
Co2 O17 Dy3 101.7(3)
C16 O11 Dy3 133.0(8)
C51 O15 Co3 109.2(7)
C51 O15 Dy3 143.4(7)
Co3 O15 Dy3 101.5(3)
C34 N3 C35 110.7(12)
C34 N3 C37 110.9(11)
C35 N3 C37 111.5(13)
C34 N3 Co2 112.9(9)
C35 N3 Co2 106.2(9)
C37 N3 Co2 104.3(8)
C16 O12 Co2 126.2(7)
Dy2 O19 Dy3 110.4(3)
Dy2 O19 Dy1 109.7(3)
Dy3 O19 Dy1 109.6(3)
C11 O6 Dy2 132.2(8)
C10 O3 Co3 125.6(8)
C9 O1 Dy1 134.3(8)
C10 O4 Dy1 133.2(8)
C46 O14 Co1 113.4(7)
C46 O14 Dy2 139.2(8)
Co1 O14 Dy2 103.5(3)
C53 O16 Co3 116.1(7)
C53 O16 Dy1 136.3(7)
Co3 O16 Dy1 104.4(4)
C43 O13 Co1 108.9(7)
C43 O13 Dy1 136.3(8)
Co1 O13 Dy1 102.9(4)
C9 O2 Co1 127.5(8)
C26 O8 Co1 127.3(8)
C26 O7 Dy2 133.0(7)
C12 C14 H14A 109.5
C12 C14 H14B 109.5
H14A C14 H14B 109.5
C12 C14 H14C 109.5
H14A C14 H14C 109.5
H14B C14 H14C 109.5
C50 N2 C49 111.1(11)
C50 N2 C52 113.5(11)
C49 N2 C52 108.3(11)
C50 N2 Co3 106.1(7)
C49 N2 Co3 113.7(8)
C52 N2 Co3 104.0(8)
O10 C24 O9 125.1(10)
O10 C24 C22 120.2(11)
O9 C24 C22 114.6(10)
N2 C52 C53 110.2(10)
N2 C52 H52A 109.6
C53 C52 H52A 109.6
N2 C52 H52B 109.6
C53 C52 H52B 109.6
H52A C52 H52B 108.1
C45 N1 C44 112.5(17)
C45 N1 C42 111.6(13)
C44 N1 C42 104.7(15)
C45 N1 Co1 103.6(9)
C44 N1 Co1 105.7(9)
C42 N1 Co1 118.8(10)
N2 C50 C51 111.8(10)
N2 C50 H50A 109.3
C51 C50 H50A 109.3
N2 C50 H50B 109.3
C51 C50 H50B 109.3
H50A C50 H50B 107.9
O18 C38 C37 109.9(11)
O18 C38 H38A 109.7
C37 C38 H38A 109.7
O18 C38 H38B 109.7
C37 C38 H38B 109.7
H38A C38 H38B 108.2
O14 C46 C45 111.1(11)
O14 C46 H46A 109.4
C45 C46 H46A 109.4
O14 C46 H46B 109.4
C45 C46 H46B 109.4
H46A C46 H46B 108.0
N2 C49 C48 117.2(12)
N2 C49 H49A 108.0
C48 C49 H49A 108.0
N2 C49 H49B 108.0
C48 C49 H49B 108.0
H49A C49 H49B 107.2
C28 C27 C29 111.7(12)
C28 C27 C26 110.7(11)
C29 C27 C26 105.5(11)
C28 C27 C30 109.9(11)
C29 C27 C30 109.3(12)
C26 C27 C30 109.6(10)
C12 C15 H15A 109.5
C12 C15 H15B 109.5
H15A C15 H15B 109.5
C12 C15 H15C 109.5
H15A C15 H15C 109.5
H15B C15 H15C 109.5
O6 C11 O5 127.1(11)
O6 C11 C12 118.7(11)
O5 C11 C12 114.2(10)
C49 C48 C47 113.4(13)
C49 C48 H48A 108.9
C47 C48 H48A 108.9
C49 C48 H48B 108.9
C47 C48 H48B 108.9
H48A C48 H48B 107.7
C36 C35 N3 112.7(12)
C36 C35 H35A 109.1
N3 C35 H35A 109.1
C36 C35 H35B 109.1
N3 C35 H35B 109.1
H35A C35 H35B 107.8
C79 C19 C18 110.4(13)
C79 C19 C17 108.8(13)
C18 C19 C17 112.1(12)
C79 C19 C16 105.8(11)
C18 C19 C16 110.1(11)
C17 C19 C16 109.3(12)
O16 C53 C52 109.3(10)
O16 C53 H53A 109.8
C52 C53 H53A 109.8
O16 C53 H53B 109.8
C52 C53 H53B 109.8
H53A C53 H53B 108.3
N3 C37 C38 110.2(11)
N3 C37 H37A 109.6
C38 C37 H37A 109.6
N3 C37 H37B 109.6
C38 C37 H37B 109.6
H37A C37 H37B 108.1
O13 C43 C44 108.2(12)
O13 C43 H43A 110.1
C44 C43 H43A 110.1
O13 C43 H43B 110.1
C44 C43 H43B 110.0
H43A C43 H43B 108.4
C19 C17 H17A 109.5
C19 C17 H17B 109.5
H17A C17 H17B 109.5
C19 C17 H17C 109.5
H17A C17 H17C 109.5
H17B C17 H17C 109.5
C27 C30 H30A 109.5
C27 C30 H30B 109.5
H30A C30 H30B 109.5
C27 C30 H30C 109.5
H30A C30 H30C 109.5
H30B C30 H30C 109.5
C19 C18 H18A 109.5
C19 C18 H18B 109.5
H18A C18 H18B 109.5
C19 C18 H18C 109.5
H18A C18 H18C 109.5
H18B C18 H18C 109.5
C8 C5 H5A 109.5
C8 C5 H5B 109.5
H5A C5 H5B 109.5
C8 C5 H5C 109.5
H5A C5 H5C 109.5
H5B C5 H5C 109.5
C34 C33 C32 108.5(12)
C34 C33 H33A 110.0
C32 C33 H33A 110.0
C34 C33 H33B 110.0
C32 C33 H33B 110.0
H33A C33 H33B 108.4
C27 C28 H28A 109.5
C27 C28 H28B 109.5
H28A C28 H28B 109.5
C27 C28 H28C 109.5
H28A C28 H28C 109.5
H28B C28 H28C 109.5
C43 C44 N1 112.3(16)
C43 C44 H44A 109.1
N1 C44 H44A 109.1
C43 C44 H44B 109.1
N1 C44 H44B 109.1
H44A C44 H44B 107.9
C48 C47 C80 113.0(16)
C48 C47 H47A 109.0
C80 C47 H47A 109.0
C48 C47 H47B 109.0
C80 C47 H47B 109.0
H47A C47 H47B 107.8
O15 C51 C50 108.2(11)
O15 C51 H51A 110.1
C50 C51 H51A 110.1
O15 C51 H51B 110.1
C50 C51 H51B 110.1
H51A C51 H51B 108.4
O30 N5 O29 120.2(12)
O30 N5 O31 121.0(12)
O29 N5 O31 118.8(11)
O11 C16 O12 128.0(11)
O11 C16 C19 118.0(12)
O12 C16 C19 114.0(11)
C12 C13 H13A 109.5
C12 C13 H13B 109.5
H13A C13 H13B 109.5
C12 C13 H13C 109.5
H13A C13 H13C 109.5
H13B C13 H13C 109.5
O1 C9 O2 126.2(11)
O1 C9 C2 117.4(12)
O2 C9 C2 116.3(13)
O26 N6 O27 121.3(11)
O26 N6 O28 120.0(11)
O27 N6 O28 118.7(11)
C8 C7 H7A 109.5
C8 C7 H7B 109.5
H7A C7 H7B 109.5
C8 C7 H7C 109.5
H7A C7 H7C 109.5
H7B C7 H7C 109.5
C14 C12 C13 110.7(11)
C14 C12 C15 108.0(12)
C13 C12 C15 111.1(11)
C14 C12 C11 108.3(10)
C13 C12 C11 109.9(10)
C15 C12 C11 108.8(11)
O7 C26 O8 126.4(11)
O7 C26 C27 117.8(11)
O8 C26 C27 115.8(11)
N3 C34 C33 117.8(11)
N3 C34 H34A 107.8
C33 C34 H34A 107.8
N3 C34 H34B 107.8
C33 C34 H34B 107.8
H34A C34 H34B 107.2
C5 C8 C7 110.9(12)
C5 C8 C10 108.3(13)
C7 C8 C10 112.2(12)
C5 C8 C6 108.2(12)
C7 C8 C6 106.7(13)
C10 C8 C6 110.4(11)
O4 C10 O3 127.7(12)
O4 C10 C8 119.1(12)
O3 C10 C8 113.2(12)
C25 C22 C78 109.6(12)
C25 C22 C24 110.3(11)
C78 C22 C24 107.2(11)
C25 C22 C23 111.2(12)
C78 C22 C23 109.6(11)
C24 C22 C23 109.0(10)
C27 C29 H29A 109.5
C27 C29 H29B 109.5
H29A C29 H29B 109.5
C27 C29 H29C 109.5
H29A C29 H29C 109.5
H29B C29 H29C 109.5
C22 C23 H23A 109.5
C22 C23 H23B 109.5
H23A C23 H23B 109.5
C22 C23 H23C 109.5
H23A C23 H23C 109.5
H23B C23 H23C 109.5
C1 C2 C3 105.7(16)
C1 C2 C4 112.6(16)
C3 C2 C4 108.7(16)
C1 C2 C9 111.9(15)
C3 C2 C9 106.6(14)
C4 C2 C9 111.0(14)
C22 C25 H25A 109.5
C22 C25 H25B 109.5
H25A C25 H25B 109.5
C22 C25 H25C 109.5
H25A C25 H25C 109.5
H25B C25 H25C 109.5
C42 C41 C40 115.5(16)
C42 C41 H41A 108.4
C40 C41 H41A 108.4
C42 C41 H41B 108.4
C40 C41 H41B 108.4
H41A C41 H41B 107.5
C41 C42 N1 119.7(15)
C41 C42 H42A 107.4
N1 C42 H42A 107.4
C41 C42 H42B 107.4
N1 C42 H42B 107.4
H42A C42 H42B 106.9
C8 C6 H6A 109.5
C8 C6 H6B 109.5
H6A C6 H6B 109.5
C8 C6 H6C 109.5
H6A C6 H6C 109.5
H6B C6 H6C 109.5
C32 C31 H31A 109.5
C32 C31 H31B 109.5
H31A C31 H31B 109.5
C32 C31 H31C 109.5
H31A C31 H31C 109.5
H31B C31 H31C 109.5
C31 C32 C33 113.3(14)
C31 C32 H32A 108.9
C33 C32 H32A 108.9
C31 C32 H32B 108.9
C33 C32 H32B 108.9
H32A C32 H32B 107.7
N4 C55 C54 177(2)
C55 C54 H54A 109.5
C55 C54 H54B 109.5
H54A C54 H54B 109.5
C55 C54 H54C 109.5
H54A C54 H54C 109.5
H54B C54 H54C 109.5
C2 C1 H1A 109.5
C2 C1 H1B 109.5
H1A C1 H1B 109.5
C2 C1 H1C 109.5
H1A C1 H1C 109.5
H1B C1 H1C 109.5
C2 C3 H3A 109.5
C2 C3 H3B 109.5
H3A C3 H3B 109.5
C2 C3 H3C 109.5
H3A C3 H3C 109.5
H3B C3 H3C 109.5
C2 C4 H4A 109.5
C2 C4 H4B 109.5
H4A C4 H4B 109.5
C2 C4 H4C 109.5
H4A C4 H4C 109.5
H4B C4 H4C 109.5
N1 C45 C46 111.7(14)
N1 C45 H45A 109.3
C46 C45 H45A 109.3
N1 C45 H45B 109.3
C46 C45 H45B 109.3
H45A C45 H45B 107.9
C40 C39 H39A 109.5
C40 C39 H39B 109.5
H39A C39 H39B 109.5
C40 C39 H39C 109.5
H39A C39 H39C 109.5
H39B C39 H39C 109.5
C39 C40 C41 118.3(18)
C39 C40 H40A 107.7
C41 C40 H40A 107.7
C39 C40 H40B 107.7
C41 C40 H40B 107.7
H40A C40 H40B 107.1
O17 C36 C35 116.0(13)
O17 C36 H36A 108.3
C35 C36 H36A 108.3
O17 C36 H36B 108.3
C35 C36 H36B 108.3
H36A C36 H36B 107.4
N78 C89 C90 175(2)
C22 C78 H78A 109.5
C22 C78 H78B 109.5
H78A C78 H78B 109.5
C22 C78 H78C 109.5
H78A C78 H78C 109.5
H78B C78 H78C 109.5
C19 C79 H79A 109.5
C19 C79 H79B 109.5
H79A C79 H79B 109.5
C19 C79 H79C 109.5
H79A C79 H79C 109.5
H79B C79 H79C 109.5
C47 C80 H80A 109.5
C47 C80 H80B 109.5
H80A C80 H80B 109.5
C47 C80 H80C 109.5
H80A C80 H80C 109.5
H80B C80 H80C 109.5
C89 C90 H90A 109.5
C89 C90 H90B 109.5
H90A C90 H90B 109.5
C89 C90 H90C 109.5
H90A C90 H90C 109.5
H90B C90 H90C 109.5

loop_
_geom_bond_atom_site_label_1
_geom_bond_atom_site_label_2
_geom_bond_distance
Dy1 O16 2.286(8)
Dy1 O13 2.330(9)
Dy1 O1 2.331(8)
Dy1 O4 2.339(8)
Dy1 O19 2.401(8)
Dy1 O24 2.404(7)
Dy1 O25 2.421(9)
Dy1 O20 2.422(8)
Dy1 Co3 3.3045(18)
Dy1 Co1 3.3186(17)
Dy1 Dy3 3.9031(14)
Dy1 Dy2 3.9040(14)
Dy3 O15 2.311(8)
Dy3 O17 2.333(8)
Dy3 O11 2.356(8)
Dy3 O20 2.355(7)
Dy3 O10 2.356(8)
Dy3 O19 2.376(8)
Dy3 O23 2.380(7)
Dy3 O21 2.437(9)
Dy3 Co3 3.2708(18)
Dy3 Co2 3.2940(18)
Dy3 Dy2 3.8988(14)
Dy2 O14 2.288(8)
Dy2 O18 2.295(8)
Dy2 O7 2.341(8)
Dy2 O6 2.342(8)
Dy2 O24 2.363(7)
Dy2 O19 2.373(8)
Dy2 O23 2.385(8)
Dy2 O22 2.443(8)
Dy2 Co2 3.2809(18)
Dy2 Co1 3.2925(17)
Co3 O16 1.885(8)
Co3 O15 1.900(8)
Co3 O9 1.917(8)
Co3 O20 1.920(8)
Co3 O3 1.927(9)
Co3 N2 1.976(9)
Co2 O18 1.891(8)
Co2 O23 1.893(8)
Co2 O17 1.899(8)
Co2 O5 1.905(7)
Co2 O12 1.909(7)
Co2 N3 1.971(12)
Co1 O14 1.892(8)
Co1 O24 1.898(8)
Co1 O13 1.898(8)
Co1 O8 1.919(8)
Co1 O2 1.918(8)
Co1 N1 1.974(11)
O5 C11 1.273(14)
O9 C24 1.279(14)
O18 C38 1.401(16)
O10 C24 1.246(13)
O17 C36 1.359(16)
O11 C16 1.236(15)
O15 C51 1.414(15)
N3 C34 1.486(18)
N3 C35 1.486(18)
N3 C37 1.488(19)
O12 C16 1.263(15)
O6 C11 1.243(14)
O3 C10 1.282(17)
O1 C9 1.245(15)
O4 C10 1.251(16)
O14 C46 1.394(15)
O30 N5 1.233(13)
O16 C53 1.387(14)
O13 C43 1.408(15)
O2 C9 1.262(15)
O8 C26 1.270(14)
O27 N6 1.244(13)
O26 N6 1.243(14)
O7 C26 1.258(15)
C14 C12 1.520(18)
C14 H14A 0.9600
C14 H14B 0.9600
C14 H14C 0.9600
O31 N5 1.246(14)
N2 C50 1.474(17)
N2 C49 1.484(16)
N2 C52 1.496(16)
C24 C22 1.518(16)
C52 C53 1.533(18)
C52 H52A 0.9700
C52 H52B 0.9700
N1 C45 1.45(2)
N1 C44 1.47(2)
N1 C42 1.51(2)
C50 C51 1.520(18)
C50 H50A 0.9700
C50 H50B 0.9700
C38 C37 1.487(19)
C38 H38A 0.9700
C38 H38B 0.9700
C46 C45 1.50(2)
C46 H46A 0.9700
C46 H46B 0.9700
C49 C48 1.51(2)
C49 H49A 0.9700
C49 H49B 0.9700
O29 N5 1.240(16)
C27 C28 1.512(19)
C27 C29 1.52(2)
C27 C26 1.538(17)
C27 C30 1.54(2)
O28 N6 1.271(15)
C15 C12 1.55(2)
C15 H15A 0.9600
C15 H15B 0.9600
C15 H15C 0.9600
C11 C12 1.554(16)
C48 C47 1.529(19)
C48 H48A 0.9700
C48 H48B 0.9700
C35 C36 1.412(19)
C35 H35A 0.9700
C35 H35B 0.9700
C19 C79 1.49(2)
C19 C18 1.52(2)
C19 C17 1.54(2)
C19 C16 1.572(17)
C53 H53A 0.9700
C53 H53B 0.9700
C37 H37A 0.9700
C37 H37B 0.9700
C43 C44 1.46(2)
C43 H43A 0.9700
C43 H43B 0.9700
C17 H17A 0.9600
C17 H17B 0.9600
C17 H17C 0.9600
C30 H30A 0.9600
C30 H30B 0.9600
C30 H30C 0.9600
C18 H18A 0.9600
C18 H18B 0.9600
C18 H18C 0.9600
C5 C8 1.46(2)
C5 H5A 0.9600
C5 H5B 0.9600
C5 H5C 0.9600
C33 C34 1.515(18)
C33 C32 1.57(2)
C33 H33A 0.9700
C33 H33B 0.9700
C28 H28A 0.9600
C28 H28B 0.9600
C28 H28C 0.9600
C44 H44A 0.9700
C44 H44B 0.9700
C47 C80 1.63(3)
C47 H47A 0.9700
C47 H47B 0.9700
C51 H51A 0.9700
C51 H51B 0.9700
C13 C12 1.529(17)
C13 H13A 0.9600
C13 H13B 0.9600
C13 H13C 0.9600
C9 C2 1.540(19)
C7 C8 1.51(2)
C7 H7A 0.9600
C7 H7B 0.9600
C7 H7C 0.9600
C34 H34A 0.9700
C34 H34B 0.9700
C8 C10 1.527(18)
C8 C6 1.57(2)
C22 C25 1.509(19)
C22 C78 1.517(19)
C22 C23 1.546(19)
C29 H29A 0.9600
C29 H29B 0.9600
C29 H29C 0.9600
C23 H23A 0.9600
C23 H23B 0.9600
C23 H23C 0.9600
C2 C1 1.44(3)
C2 C3 1.51(3)
C2 C4 1.52(3)
C25 H25A 0.9600
C25 H25B 0.9600
C25 H25C 0.9600
C41 C42 1.47(2)
C41 C40 1.50(2)
C41 H41A 0.9700
C41 H41B 0.9700
C42 H42A 0.9700
C42 H42B 0.9700
C6 H6A 0.9600
C6 H6B 0.9600
C6 H6C 0.9600
C31 C32 1.52(2)
C31 H31A 0.9600
C31 H31B 0.9600
C31 H31C 0.9600
C32 H32A 0.9700
C32 H32B 0.9700
C55 N4 1.15(3)
C55 C54 1.45(3)
C54 H54A 0.9600
C54 H54B 0.9600
C54 H54C 0.9600
C1 H1A 0.9600
C1 H1B 0.9600
C1 H1C 0.9600
C3 H3A 0.9600
C3 H3B 0.9600
C3 H3C 0.9600
C4 H4A 0.9600
C4 H4B 0.9600
C4 H4C 0.9600
C45 H45A 0.9700
C45 H45B 0.9700
C39 C40 1.45(3)
C39 H39A 0.9600
C39 H39B 0.9600
C39 H39C 0.9600
C40 H40A 0.9700
C40 H40B 0.9700
C36 H36A 0.9700
C36 H36B 0.9700
C89 N78 1.17(3)
C89 C90 1.47(3)
C78 H78A 0.9600
C78 H78B 0.9600
C78 H78C 0.9600
C79 H79A 0.9600
C79 H79B 0.9600
C79 H79C 0.9600
C80 H80A 0.9600
C80 H80B 0.9600
C80 H80C 0.9600
C90 H90A 0.9600
C90 H90B 0.9600
C90 H90C 0.9600
